data_4106788
loop_
_publ_author_name
'Noah Z. Burns'
'Michael R. Witten'
'Eric N. Jacobsen'

_publ_section_title
;
 Dual Catalysis in Enantioselective Oxidopyrylium-Based [5 + 2]
 Cycloadditions
;
_journal_name_full 'Journal of the American Chemical Society'
_journal_page_first 14578
_journal_page_last 14581
_journal_paper_doi 10.1021/ja206997e
_journal_volume 133
_journal_year 2011
_chemical_absolute_configuration ad
_chemical_formula_sum 'C17 H17 Br O3'
_chemical_formula_weight 349.22
_chemical_name_systematic
; 
 ? 
;
_space_group_IT_number 4
_symmetry_cell_setting monoclinic
_symmetry_space_group_name_Hall 'P 2yb'
_symmetry_space_group_name_H-M 'P 1 21 1'
_atom_sites_solution_hydrogens geom
_atom_sites_solution_primary direct
_atom_sites_solution_secondary difmap
_audit_creation_method SHELXL-97
_cell_angle_alpha 90.00
_cell_angle_beta 95.464(2)
_cell_angle_gamma 90.00
_cell_formula_units_Z 2
_cell_length_a 6.9456(3)
_cell_length_b 6.6693(3)
_cell_length_c 16.2697(7)
_cell_measurement_reflns_used 9822
_cell_measurement_temperature 100(2)
_cell_measurement_theta_max 28.6
_cell_measurement_theta_min 2.52
_cell_volume 750.23(6)
_computing_cell_refinement 'SAINT 7.46A (Bruker-AXS, 2009)'
_computing_data_collection 'APEX2 v2009.3.0 (Bruker-AXS, 2009)'
_computing_data_reduction 'SAINT 7.46A (Bruker-AXS, 2009)'
_computing_molecular_graphics 'Bruker SHELXTL'
_computing_publication_material 'Bruker SHELXTL'
_computing_structure_refinement 'SHELXL-97 (Sheldrick, 2008)'
_computing_structure_solution 'SHELXS-97 (Sheldrick, 2008)'
_diffrn_ambient_temperature 100(2)
_diffrn_measured_fraction_theta_full 0.998
_diffrn_measured_fraction_theta_max 0.998
_diffrn_measurement_device_type
;
Bruker D8 goniometer with CCD area detector  
;
_diffrn_measurement_method 'omega and phi scans'
_diffrn_radiation_monochromator graphite
_diffrn_radiation_source 'fine-focus sealed tube'
_diffrn_radiation_type MoK\a
_diffrn_radiation_wavelength 0.71073
_diffrn_reflns_av_R_equivalents 0.0304
_diffrn_reflns_av_sigmaI/netI 0.0307
_diffrn_reflns_limit_h_max 9
_diffrn_reflns_limit_h_min -9
_diffrn_reflns_limit_k_max 9
_diffrn_reflns_limit_k_min -9
_diffrn_reflns_limit_l_max 21
_diffrn_reflns_limit_l_min -21
_diffrn_reflns_number 20486
_diffrn_reflns_theta_full 28.72
_diffrn_reflns_theta_max 28.72
_diffrn_reflns_theta_min 2.52
_exptl_absorpt_coefficient_mu 2.747
_exptl_absorpt_correction_T_max 0.6677
_exptl_absorpt_correction_T_min 0.5585
_exptl_absorpt_correction_type multi-scan
_exptl_absorpt_process_details sadabs
_exptl_crystal_colour colorless
_exptl_crystal_density_diffrn 1.546
_exptl_crystal_description block
_exptl_crystal_F_000 356
_exptl_crystal_size_max 0.24
_exptl_crystal_size_mid 0.18
_exptl_crystal_size_min 0.16
_refine_diff_density_max 0.307
_refine_diff_density_min -0.278
_refine_diff_density_rms 0.046
_refine_ls_abs_structure_details 'Flack H D (1983), Acta Cryst. A39, 876-881'
_refine_ls_abs_structure_Flack -0.004(5)
_refine_ls_extinction_method none
_refine_ls_goodness_of_fit_ref 1.083
_refine_ls_hydrogen_treatment constr
_refine_ls_matrix_type full
_refine_ls_number_parameters 190
_refine_ls_number_reflns 3847
_refine_ls_number_restraints 1
_refine_ls_restrained_S_all 1.083
_refine_ls_R_factor_all 0.0214
_refine_ls_R_factor_gt 0.0195
_refine_ls_shift/su_max 0.001
_refine_ls_shift/su_mean 0.000
_refine_ls_structure_factor_coef Fsqd
_refine_ls_weighting_details 'calc w=1/[\s^2^(Fo^2^)+(0.0186P)^2^+0.0000P] where P=(Fo^2^+2Fc^2^)/3'
_refine_ls_weighting_scheme calc
_refine_ls_wR_factor_gt 0.0455
_refine_ls_wR_factor_ref 0.0460
_reflns_number_gt 3623
_reflns_number_total 3847
_reflns_threshold_expression >2sigma(I)
_cod_data_source_file ja206997e_si_003.cif
_cod_data_source_block product-brombenzoate
_cod_original_sg_symbol_H-M 'P 21'
_cod_database_code 4106788

loop_
_symmetry_equiv_pos_as_xyz
'x, y, z'
'-x, y+1/2, -z'

loop_
_atom_site_label
_atom_site_type_symbol
_atom_site_fract_x
_atom_site_fract_y
_atom_site_fract_z
_atom_site_U_iso_or_equiv
_atom_site_adp_type
_atom_site_occupancy
_atom_site_symmetry_multiplicity
_atom_site_calc_flag
_atom_site_refinement_flags
Br1 Br 0.455533(19) 0.68522(4) 0.331540(8) 0.02346(5) Uani 1 1 d .
O1 O 0.06628(14) 0.72771(17) 0.69764(7) 0.0178(3) Uani 1 1 d .
O2 O -0.21397(14) 0.7121(2) 0.61685(6) 0.0203(3) Uani 1 1 d .
O3 O 0.00408(17) 0.86316(18) 0.90841(7) 0.0179(2) Uani 1 1 d .
C1 C -0.0054(2) 0.7074(3) 0.47431(9) 0.0165(3) Uani 1 1 d .
H1 H -0.1424 0.7132 0.4653 0.020 Uiso 1 1 calc R
C2 C 0.1037(2) 0.7040(4) 0.40744(8) 0.0173(3) Uani 1 1 d .
H2 H 0.0432 0.7097 0.3526 0.021 Uiso 1 1 calc R
C3 C 0.30277(19) 0.6920(4) 0.42220(8) 0.0174(3) Uani 1 1 d .
C4 C 0.39531(19) 0.6861(4) 0.50105(8) 0.0198(3) Uani 1 1 d .
H4 H 0.5323 0.6778 0.5096 0.024 Uiso 1 1 calc R
C5 C 0.28473(19) 0.6925(4) 0.56757(8) 0.0183(3) Uani 1 1 d .
H5 H 0.3463 0.6900 0.6223 0.022 Uiso 1 1 calc R
C6 C 0.08342(19) 0.7026(3) 0.55463(8) 0.0148(3) Uani 1 1 d .
C7 C -0.0403(2) 0.7129(3) 0.62397(9) 0.0163(4) Uani 1 1 d .
C8 C -0.0397(2) 0.7651(3) 0.76942(10) 0.0163(3) Uani 1 1 d .
H8 H -0.1450 0.8649 0.7549 0.020 Uiso 1 1 calc R
C9 C -0.1249(2) 0.5743(3) 0.79921(11) 0.0210(4) Uani 1 1 d .
H9 H -0.1968 0.4882 0.7612 0.025 Uiso 1 1 calc R
C10 C -0.0995(3) 0.5259(3) 0.87881(11) 0.0227(4) Uani 1 1 d .
H10 H -0.1541 0.4056 0.8975 0.027 Uiso 1 1 calc R
C11 C 0.0146(2) 0.6600(4) 0.93925(9) 0.0203(4) Uani 1 1 d .
H11 H -0.0323 0.6508 0.9954 0.024 Uiso 1 1 calc R
C12 C 0.2320(2) 0.6178(3) 0.94236(11) 0.0235(4) Uani 1 1 d .
H12A H 0.2591 0.4721 0.9442 0.028 Uiso 1 1 calc R
H12B H 0.3037 0.6834 0.9905 0.028 Uiso 1 1 calc R
C13 C 0.2830(2) 0.7118(3) 0.86027(9) 0.0177(4) Uani 1 1 d .
H13 H 0.2954 0.6060 0.8176 0.021 Uiso 1 1 calc R
C14 C 0.1059(2) 0.8513(2) 0.83513(9) 0.0147(3) Uani 1 1 d .
C15 C 0.1887(2) 1.0563(2) 0.81898(10) 0.0180(3) Uani 1 1 d .
H15A H 0.0991 1.1641 0.8327 0.022 Uiso 1 1 calc R
H15B H 0.2149 1.0702 0.7605 0.022 Uiso 1 1 calc R
C16 C 0.3764(2) 1.0634(3) 0.87614(11) 0.0229(4) Uani 1 1 d .
H16A H 0.3505 1.0899 0.9339 0.027 Uiso 1 1 calc R
H16B H 0.4652 1.1675 0.8583 0.027 Uiso 1 1 calc R
C17 C 0.4599(2) 0.8522(3) 0.86679(11) 0.0229(4) Uani 1 1 d .
H17A H 0.5506 0.8172 0.9153 0.027 Uiso 1 1 calc R
H17B H 0.5292 0.8434 0.8165 0.027 Uiso 1 1 calc R

loop_
_atom_site_aniso_label
_atom_site_aniso_U_11
_atom_site_aniso_U_22
_atom_site_aniso_U_33
_atom_site_aniso_U_23
_atom_site_aniso_U_13
_atom_site_aniso_U_12
Br1 0.02121(7) 0.03255(9) 0.01728(7) -0.00031(10) 0.00530(5) 0.00258(10)
O1 0.0133(4) 0.0285(9) 0.0113(4) -0.0028(5) 0.0004(4) 0.0029(4)
O2 0.0143(4) 0.0271(8) 0.0190(5) -0.0011(6) -0.0008(4) 0.0000(5)
O3 0.0188(6) 0.0207(7) 0.0151(6) -0.0003(5) 0.0063(5) 0.0023(5)
C1 0.0138(6) 0.0179(10) 0.0171(6) -0.0015(8) -0.0016(5) 0.0004(7)
C2 0.0200(6) 0.0173(9) 0.0139(6) -0.0004(9) -0.0024(5) -0.0005(9)
C3 0.0193(6) 0.0177(7) 0.0158(6) -0.0012(11) 0.0042(5) -0.0006(10)
C4 0.0148(6) 0.0252(7) 0.0190(6) 0.0000(12) 0.0000(5) 0.0013(11)
C5 0.0166(6) 0.0227(7) 0.0148(6) -0.0046(11) -0.0022(5) 0.0017(11)
C6 0.0163(6) 0.0124(8) 0.0156(6) -0.0014(8) 0.0003(5) -0.0003(8)
C7 0.0174(6) 0.0156(11) 0.0154(6) -0.0021(7) -0.0012(5) -0.0002(7)
C8 0.0146(7) 0.0199(8) 0.0146(8) -0.0017(6) 0.0028(6) 0.0035(6)
C9 0.0173(8) 0.0218(9) 0.0244(9) -0.0045(7) 0.0041(7) -0.0010(7)
C10 0.0228(9) 0.0177(9) 0.0291(10) 0.0014(7) 0.0094(8) 0.0000(7)
C11 0.0239(7) 0.0200(12) 0.0177(7) 0.0069(8) 0.0055(5) 0.0036(8)
C12 0.0255(8) 0.0260(9) 0.0186(8) 0.0043(6) -0.0004(6) 0.0053(7)
C13 0.0153(6) 0.0211(11) 0.0162(6) -0.0015(8) -0.0009(5) 0.0052(7)
C14 0.0147(7) 0.0180(8) 0.0118(7) -0.0013(6) 0.0028(6) 0.0029(6)
C15 0.0185(7) 0.0192(8) 0.0162(8) -0.0012(6) 0.0014(6) -0.0009(6)
C16 0.0191(8) 0.0267(10) 0.0226(9) -0.0043(7) 0.0012(7) -0.0030(7)
C17 0.0155(7) 0.0331(10) 0.0196(8) -0.0025(7) -0.0010(6) 0.0023(7)

loop_
_atom_type_symbol
_atom_type_description
_atom_type_scat_dispersion_real
_atom_type_scat_dispersion_imag
_atom_type_scat_source
C C 0.0033 0.0016 'International Tables Vol C Tables 4.2.6.8 and 6.1.1.4'
H H 0.0000 0.0000 'International Tables Vol C Tables 4.2.6.8 and 6.1.1.4'
O O 0.0106 0.0060 'International Tables Vol C Tables 4.2.6.8 and 6.1.1.4'
Br Br -0.2901 2.4595 'International Tables Vol C Tables 4.2.6.8 and 6.1.1.4'

loop_
_geom_angle_atom_site_label_1
_geom_angle_atom_site_label_2
_geom_angle_atom_site_label_3
_geom_angle
C7 O1 C8 116.54(11)
C11 O3 C14 102.87(11)
C2 C1 C6 120.73(13)
C2 C1 H1 119.6
C6 C1 H1 119.6
C3 C2 C1 118.54(13)
C3 C2 H2 120.7
C1 C2 H2 120.7
C4 C3 C2 122.18(12)
C4 C3 Br1 118.46(10)
C2 C3 Br1 119.35(10)
C3 C4 C5 118.78(12)
C3 C4 H4 120.6
C5 C4 H4 120.6
C4 C5 C6 120.36(12)
C4 C5 H5 119.8
C6 C5 H5 119.8
C1 C6 C5 119.40(12)
C1 C6 C7 118.44(12)
C5 C6 C7 122.14(12)
O2 C7 O1 123.11(13)
O2 C7 C6 125.15(13)
O1 C7 C6 111.73(12)
O1 C8 C9 110.92(13)
O1 C8 C14 106.03(12)
C9 C8 C14 110.54(14)
O1 C8 H8 109.8
C9 C8 H8 109.8
C14 C8 H8 109.8
C10 C9 C8 119.98(16)
C10 C9 H9 120.0
C8 C9 H9 120.0
C9 C10 C11 120.45(17)
C9 C10 H10 119.8
C11 C10 H10 119.8
O3 C11 C10 109.01(14)
O3 C11 C12 101.59(14)
C10 C11 C12 111.72(16)
O3 C11 H11 111.4
C10 C11 H11 111.4
C12 C11 H11 111.4
C11 C12 C13 101.72(13)
C11 C12 H12A 111.4
C13 C12 H12A 111.4
C11 C12 H12B 111.4
C13 C12 H12B 111.4
H12A C12 H12B 109.3
C17 C13 C12 115.70(13)
C17 C13 C14 104.99(15)
C12 C13 C14 103.16(12)
C17 C13 H13 110.8
C12 C13 H13 110.8
C14 C13 H13 110.8
O3 C14 C8 104.89(12)
O3 C14 C15 108.50(13)
C8 C14 C15 117.34(13)
O3 C14 C13 104.53(12)
C8 C14 C13 114.48(14)
C15 C14 C13 106.24(13)
C14 C15 C16 103.78(14)
C14 C15 H15A 111.0
C16 C15 H15A 111.0
C14 C15 H15B 111.0
C16 C15 H15B 111.0
H15A C15 H15B 109.0
C15 C16 C17 102.68(14)
C15 C16 H16A 111.2
C17 C16 H16A 111.2
C15 C16 H16B 111.2
C17 C16 H16B 111.2
H16A C16 H16B 109.1
C16 C17 C13 104.94(13)
C16 C17 H17A 110.8
C13 C17 H17A 110.8
C16 C17 H17B 110.8
C13 C17 H17B 110.8
H17A C17 H17B 108.8

loop_
_geom_bond_atom_site_label_1
_geom_bond_atom_site_label_2
_geom_bond_distance
Br1 C3 1.8977(12)
O1 C7 1.3509(18)
O1 C8 1.4600(18)
O2 C7 1.2010(18)
O3 C11 1.444(2)
O3 C14 1.4450(18)
C1 C2 1.3841(19)
C1 C6 1.3913(19)
C1 H1 0.9500
C2 C3 1.3827(19)
C2 H2 0.9500
C3 C4 1.3797(18)
C4 C5 1.3861(18)
C4 H4 0.9500
C5 C6 1.3956(18)
C5 H5 0.9500
C6 C7 1.4832(19)
C8 C9 1.503(2)
C8 C14 1.513(2)
C8 H8 1.0000
C9 C10 1.330(2)
C9 H9 0.9500
C10 C11 1.499(3)
C10 H10 0.9500
C11 C12 1.532(2)
C11 H11 1.0000
C12 C13 1.547(2)
C12 H12A 0.9900
C12 H12B 0.9900
C13 C17 1.540(2)
C13 C14 1.565(2)
C13 H13 1.0000
C14 C15 1.516(2)
C15 C16 1.528(2)
C15 H15A 0.9900
C15 H15B 0.9900
C16 C17 1.536(3)
C16 H16A 0.9900
C16 H16B 0.9900
C17 H17A 0.9900
C17 H17B 0.9900

loop_
_geom_torsion_atom_site_label_1
_geom_torsion_atom_site_label_2
_geom_torsion_atom_site_label_3
_geom_torsion_atom_site_label_4
_geom_torsion
C6 C1 C2 C3 1.1(4)
C1 C2 C3 C4 -0.9(4)
C1 C2 C3 Br1 179.58(19)
C2 C3 C4 C5 0.0(4)
Br1 C3 C4 C5 179.5(2)
C3 C4 C5 C6 0.7(4)
C2 C1 C6 C5 -0.5(4)
C2 C1 C6 C7 178.1(2)
C4 C5 C6 C1 -0.4(4)
C4 C5 C6 C7 -179.0(2)
C8 O1 C7 O2 -6.5(3)
C8 O1 C7 C6 172.29(16)
C1 C6 C7 O2 5.2(3)
C5 C6 C7 O2 -176.2(2)
C1 C6 C7 O1 -173.60(19)
C5 C6 C7 O1 5.0(3)
C7 O1 C8 C9 80.75(18)
C7 O1 C8 C14 -159.21(14)
O1 C8 C9 C10 130.82(16)
C14 C8 C9 C10 13.5(2)
C8 C9 C10 C11 -0.3(2)
C14 O3 C11 C10 -65.88(15)
C14 O3 C11 C12 52.17(15)
C9 C10 C11 O3 26.6(2)
C9 C10 C11 C12 -84.8(2)
O3 C11 C12 C13 -42.00(17)
C10 C11 C12 C13 74.08(19)
C11 C12 C13 C17 131.09(16)
C11 C12 C13 C14 17.05(18)
C11 O3 C14 C8 80.23(14)
C11 O3 C14 C15 -153.60(13)
C11 O3 C14 C13 -40.56(15)
O1 C8 C14 O3 -172.99(12)
C9 C8 C14 O3 -52.70(16)
O1 C8 C14 C15 66.53(17)
C9 C8 C14 C15 -173.17(13)
O1 C8 C14 C13 -59.01(16)
C9 C8 C14 C13 61.28(16)
C17 C13 C14 O3 -108.39(13)
C12 C13 C14 O3 13.19(17)
C17 C13 C14 C8 137.42(14)
C12 C13 C14 C8 -101.00(15)
C17 C13 C14 C15 6.26(16)
C12 C13 C14 C15 127.84(14)
O3 C14 C15 C16 82.30(15)
C8 C14 C15 C16 -159.13(13)
C13 C14 C15 C16 -29.60(15)
C14 C15 C16 C17 41.57(16)
C15 C16 C17 C13 -37.70(16)
C12 C13 C17 C16 -93.60(18)
C14 C13 C17 C16 19.39(16)
